data_4316648
loop_
_publ_author_name
'Pierre Thu\'ery'

_publ_section_title
;
 Second-Sphere Tethering of Rare-Earth Ions to Cucurbit[6]uril by
 Iminodiacetic Acid Involving Carboxylic Group Encapsulation
;
_journal_name_full 'Inorganic Chemistry'
_journal_page_first 9078
_journal_page_last 9085
_journal_paper_doi 10.1021/ic101396a
_journal_volume 49
_journal_year 2010
_chemical_formula_sum 'C40 H83 N28 Nd O45'
_chemical_formula_weight 1820.58
_space_group_IT_number 14
_symmetry_cell_setting monoclinic
_symmetry_space_group_name_Hall '-P 2yn'
_symmetry_space_group_name_H-M 'P 1 21/n 1'
_atom_sites_solution_hydrogens geom
_atom_sites_solution_primary direct
_atom_sites_solution_secondary difmap
_audit_creation_method SHELXL-97
_cell_angle_alpha 90.00
_cell_angle_beta 93.512(2)
_cell_angle_gamma 90.00
_cell_formula_units_Z 4
_cell_length_a 13.0621(5)
_cell_length_b 19.7614(5)
_cell_length_c 27.2760(9)
_cell_measurement_reflns_used 164501
_cell_measurement_temperature 150(2)
_cell_measurement_theta_max 25.68
_cell_measurement_theta_min 2.99
_cell_volume 7027.4(4)
_computing_cell_refinement 'HKL2000 (Otwinowski & Minor, 1997)'
_computing_data_collection 'COLLECT (Nonius, 1998)'
_computing_data_reduction 'HKL2000 (Otwinowski & Minor, 1997)'
_computing_molecular_graphics 'SHELXTL (Sheldrick, 2008)'
_computing_publication_material 'SHELXTL (Sheldrick, 2008); PLATON (Spek, 2003)'
_computing_structure_refinement 'SHELXL-97 (Sheldrick, 2008)'
_computing_structure_solution 'SHELXS-97 (Sheldrick, 2008)'
_diffrn_ambient_temperature 150(2)
_diffrn_measured_fraction_theta_full 0.996
_diffrn_measured_fraction_theta_max 0.996
_diffrn_measurement_device_type 'Nonius Kappa-CCD area-detector diffractometer'
_diffrn_measurement_method 'two \f and four \w scans with 2\% steps (472 frames)'
_diffrn_radiation_monochromator graphite
_diffrn_radiation_source 'fine-focus sealed tube'
_diffrn_radiation_type MoK\a
_diffrn_radiation_wavelength 0.71073
_diffrn_reflns_av_R_equivalents 0.0343
_diffrn_reflns_av_sigmaI/netI 0.0461
_diffrn_reflns_limit_h_max 15
_diffrn_reflns_limit_h_min -15
_diffrn_reflns_limit_k_max 24
_diffrn_reflns_limit_k_min -24
_diffrn_reflns_limit_l_max 33
_diffrn_reflns_limit_l_min -33
_diffrn_reflns_number 164501
_diffrn_reflns_theta_full 25.68
_diffrn_reflns_theta_max 25.68
_diffrn_reflns_theta_min 2.99
_diffrn_standards_decay_% 0
_diffrn_standards_interval_time 0
_diffrn_standards_number 0
_exptl_absorpt_coefficient_mu 0.866
_exptl_absorpt_correction_T_max 0.909
_exptl_absorpt_correction_T_min 0.772
_exptl_absorpt_correction_type multi-scan
_exptl_absorpt_process_details 'SCALEPACK (Otwinowski & Minor, 1997)'
_exptl_crystal_colour colourless
_exptl_crystal_density_diffrn 1.721
_exptl_crystal_density_method 'not measured'
_exptl_crystal_description parallelepiped
_exptl_crystal_F_000 3756
_exptl_crystal_size_max 0.15
_exptl_crystal_size_mid 0.15
_exptl_crystal_size_min 0.11
_refine_diff_density_max 1.370
_refine_diff_density_min -0.594
_refine_diff_density_rms 0.093
_refine_ls_extinction_method none
_refine_ls_goodness_of_fit_ref 1.030
_refine_ls_hydrogen_treatment constr
_refine_ls_matrix_type full
_refine_ls_number_parameters 1054
_refine_ls_number_reflns 13276
_refine_ls_number_restraints 24
_refine_ls_restrained_S_all 1.048
_refine_ls_R_factor_all 0.0582
_refine_ls_R_factor_gt 0.0419
_refine_ls_shift/su_max 0.001
_refine_ls_shift/su_mean 0.000
_refine_ls_structure_factor_coef Fsqd
_refine_ls_weighting_details 'calc w=1/[\s^2^(Fo^2^)+(0.0653P)^2^+6.8018P] where P=(Fo^2^+2Fc^2^)/3'
_refine_ls_weighting_scheme calc
_refine_ls_wR_factor_gt 0.1103
_refine_ls_wR_factor_ref 0.1165
_reflns_number_gt 10664
_reflns_number_total 13276
_reflns_threshold_expression >2sigma(I)
_cod_data_source_file ic101396a_si_001_03.cif
_cod_data_source_block 3
_cod_original_sg_symbol_H-M 'P 21/n'
_cod_database_code 4316648

loop_
_symmetry_equiv_pos_as_xyz
'x, y, z'
'-x+1/2, y+1/2, -z+1/2'
'-x, -y, -z'
'x-1/2, -y-1/2, z-1/2'

loop_
_atom_site_label
_atom_site_type_symbol
_atom_site_fract_x
_atom_site_fract_y
_atom_site_fract_z
_atom_site_U_iso_or_equiv
_atom_site_adp_type
_atom_site_occupancy
_atom_site_symmetry_multiplicity
_atom_site_calc_flag
_atom_site_refinement_flags
_atom_site_disorder_assembly
_atom_site_disorder_group
Nd Nd 0.021869(15) 0.742506(9) 0.135524(7) 0.02478(8) Uani 1 1 d . . .
O1 O -0.0916(2) 0.70147(12) 0.19857(9) 0.0308(6) Uani 1 1 d . . .
O2 O -0.1344(3) 0.59627(14) 0.17660(11) 0.0559(9) Uani 1 1 d . . .
O3 O -0.2567(3) 0.79262(18) 0.35011(13) 0.0690(11) Uani 1 1 d . . .
O4 O -0.3932(3) 0.73502(17) 0.37177(13) 0.0638(11) Uani 1 1 d . . .
H4 H -0.3952 0.7740 0.3913 0.077 Uiso 1 1 d R . .
O5 O 0.10129(19) 0.86018(12) 0.11713(9) 0.0301(6) Uani 1 1 d . . .
O6 O 0.2097(2) 0.78438(13) 0.14333(9) 0.0317(6) Uani 1 1 d . . .
O7 O 0.2644(2) 0.88364(14) 0.12230(10) 0.0374(6) Uani 1 1 d . . .
O8 O 0.1337(2) 0.68126(14) 0.07816(10) 0.0428(7) Uani 1 1 d . . .
H8A H 0.1633 0.7076 0.0566 0.051 Uiso 1 1 d R . .
H8B H 0.1202 0.6411 0.0657 0.051 Uiso 1 1 d R . .
O9 O -0.0353(2) 0.78245(13) 0.05259(9) 0.0365(6) Uani 1 1 d . . .
H9A H -0.0055 0.8176 0.0391 0.044 Uiso 1 1 d R . .
H9B H -0.0619 0.7556 0.0299 0.044 Uiso 1 1 d R . .
O10 O 0.0568(2) 0.79637(13) 0.21680(9) 0.0344(6) Uani 1 1 d . . .
H10A H 0.0235 0.7850 0.2405 0.041 Uiso 1 1 d R . .
H10B H 0.0970 0.8317 0.2225 0.041 Uiso 1 1 d R . .
O11 O 0.1159(2) 0.65142(14) 0.18043(10) 0.0397(7) Uani 1 1 d . . .
H11A H 0.0990 0.6348 0.2076 0.048 Uiso 1 1 d R . .
H11B H 0.1535 0.6212 0.1675 0.048 Uiso 1 1 d R . .
O12 O -0.0833(2) 0.65283(14) 0.09597(10) 0.0430(7) Uani 1 1 d . . .
H12A H -0.0983 0.6231 0.1175 0.052 Uiso 1 1 d R . .
H12B H -0.0779 0.6353 0.0697 0.052 Uiso 1 1 d R . .
O13 O -0.1218(2) 0.82361(13) 0.14069(9) 0.0335(6) Uani 1 1 d . . .
H13A H -0.1597 0.8227 0.1655 0.040 Uiso 1 1 d R . .
H13B H -0.1689 0.8300 0.1214 0.040 Uiso 1 1 d R . .
O14 O -0.4020(2) 0.73473(13) 0.20107(10) 0.0352(6) Uani 1 1 d . . .
O15 O -0.6217(2) 0.84900(13) 0.36534(9) 0.0354(6) Uani 1 1 d . . .
O16 O -0.19753(19) 0.83085(12) 0.23227(9) 0.0292(6) Uani 1 1 d . . .
O17 O -0.4226(2) 0.95739(14) 0.39762(10) 0.0420(7) Uani 1 1 d . . .
O18 O -0.0212(2) 0.77047(12) 0.30917(9) 0.0294(6) Uani 1 1 d . . .
O19 O -0.2474(2) 0.88569(14) 0.47416(10) 0.0410(7) Uani 1 1 d . . .
O20 O -0.0706(2) 0.62128(13) 0.35039(9) 0.0314(6) Uani 1 1 d . . .
O21 O -0.2806(2) 0.72012(14) 0.52333(10) 0.0367(6) Uani 1 1 d . . .
O22 O -0.26331(19) 0.50898(13) 0.31713(9) 0.0298(6) Uani 1 1 d . . .
O23 O -0.4939(2) 0.61085(13) 0.49263(9) 0.0315(6) Uani 1 1 d . . .
O24 O -0.4440(2) 0.56769(12) 0.23670(9) 0.0310(6) Uani 1 1 d . . .
O25 O -0.6654(2) 0.68122(12) 0.41134(9) 0.0310(6) Uani 1 1 d . . .
O26 O 0.1883(2) 0.90225(13) 0.22822(10) 0.0380(6) Uani 1 1 d . . .
O27 O 0.1560(2) 0.90743(18) 0.30461(12) 0.0565(9) Uani 1 1 d . . .
O28 O 0.2400(3) 0.98862(14) 0.27144(12) 0.0489(8) Uani 1 1 d . . .
O29 O 0.0935(3) 0.51315(19) 0.42841(13) 0.0619(10) Uani 1 1 d . . .
O30 O 0.1593(2) 0.56703(16) 0.37074(12) 0.0513(8) Uani 1 1 d . . .
O31 O 0.0649(3) 0.48042(18) 0.35342(15) 0.0693(11) Uani 1 1 d . . .
O32 O -0.4288(3) 0.82802(16) 0.43665(11) 0.0528(8) Uani 1 1 d . . .
H32A H -0.4352 0.8630 0.4203 0.063 Uiso 1 1 d R . .
H32B H -0.3736 0.8362 0.4597 0.063 Uiso 1 1 d R . .
O33 O -0.1165(3) 0.71006(16) -0.02485(11) 0.0541(8) Uani 1 1 d . . .
H33A H -0.1345 0.7415 -0.0509 0.065 Uiso 1 1 d R . .
H33B H -0.0517 0.6973 -0.0345 0.065 Uiso 1 1 d R . .
O34 O 0.0664(3) 0.6082(2) 0.27254(11) 0.0765(13) Uani 1 1 d . . .
H34A H 0.0359 0.6432 0.2908 0.092 Uiso 1 1 d R . .
H34B H 0.0972 0.5963 0.2944 0.092 Uiso 1 1 d R . .
O35 O 0.2429(3) 0.55705(15) 0.14181(12) 0.0536(8) Uani 1 1 d . . .
H35A H 0.3017 0.5653 0.1296 0.064 Uiso 1 1 d R . .
H35B H 0.2619 0.5282 0.1655 0.064 Uiso 1 1 d R . .
O36 O -0.2921(2) 0.83197(16) 0.07444(10) 0.0467(7) Uani 1 1 d . . .
H36A H -0.2841 0.8559 0.0474 0.056 Uiso 1 1 d R . .
H36B H -0.3606 0.8431 0.0817 0.056 Uiso 1 1 d R . .
O37 O 0.4051(2) 0.74559(15) 0.11315(11) 0.0468(8) Uani 1 1 d . . .
H37A H 0.3335 0.7543 0.1215 0.056 Uiso 1 1 d R . .
H37B H 0.4110 0.7013 0.1113 0.056 Uiso 1 1 d R . .
O38 O -0.2951(2) 0.87797(15) -0.02111(10) 0.0432(7) Uani 1 1 d . . .
H38A H -0.2544 0.8530 -0.0447 0.052 Uiso 1 1 d R . .
H38B H -0.3343 0.9041 -0.0394 0.052 Uiso 1 1 d R . .
O39 O -0.4922(2) 0.86071(15) 0.08840(10) 0.0441(7) Uani 1 1 d . . .
H39A H -0.5211 0.8958 0.1027 0.053 Uiso 1 1 d R . .
H39B H -0.5198 0.8226 0.1011 0.053 Uiso 1 1 d R . .
O40 O -0.3879(3) 0.6316(2) 0.12886(16) 0.0947(14) Uani 1 1 d . . .
H40A H -0.3923 0.6667 0.1524 0.114 Uiso 1 1 d R . .
H40B H -0.3516 0.6564 0.1083 0.114 Uiso 1 1 d R . .
O41 O 0.4191(3) 0.59950(19) 0.09723(13) 0.0702(10) Uani 1 1 d . . .
O42 O 0.2143(5) 0.8917(4) 0.4160(3) 0.120(3) Uani 1 1 d U . .
O43 O -0.3090(6) 0.6951(3) 0.0469(3) 0.082(2) Uani 0.50 1 d PU . .
O44 O 0.3558(7) 0.4982(4) 0.0283(3) 0.069(2) Uani 0.50 1 d P . .
O45 O 0.1233(8) 0.5463(4) 0.0513(3) 0.098(3) Uani 0.50 1 d PU . .
O46 O -0.0710(8) 0.5447(4) 0.0260(3) 0.088(3) Uani 0.50 1 d P . .
O47 O 0.4651(7) 0.5226(5) 0.0164(3) 0.099(3) Uani 0.50 1 d P . .
O48 O 0.3225(9) 0.4183(6) 0.0037(4) 0.123(4) Uani 0.50 1 d PU . .
N1 N -0.2168(2) 0.70028(15) 0.27688(11) 0.0283(7) Uani 1 1 d . . .
H1A H -0.2285 0.7386 0.2593 0.034 Uiso 1 1 d R . .
H1B H -0.1543 0.7049 0.2912 0.034 Uiso 1 1 d R . .
N2 N 0.1942(2) 0.84434(15) 0.12733(10) 0.0273(7) Uani 1 1 d . . .
N3 N -0.5662(3) 0.73862(14) 0.22800(11) 0.0290(7) Uani 1 1 d . . .
N4 N -0.4819(2) 0.83429(15) 0.22031(11) 0.0290(7) Uani 1 1 d . . .
N5 N -0.5694(2) 0.88082(15) 0.28941(11) 0.0314(7) Uani 1 1 d . . .
N6 N -0.6562(2) 0.78484(15) 0.29543(10) 0.0267(7) Uani 1 1 d . . .
N7 N -0.3333(2) 0.90065(14) 0.24769(10) 0.0266(7) Uani 1 1 d . . .
N8 N -0.1839(2) 0.91930(14) 0.28760(11) 0.0273(7) Uani 1 1 d . . .
N9 N -0.2748(2) 0.96503(15) 0.35574(11) 0.0311(7) Uani 1 1 d . . .
N10 N -0.4240(2) 0.95175(16) 0.31348(11) 0.0320(7) Uani 1 1 d . . .
N11 N -0.0545(2) 0.87313(14) 0.34574(11) 0.0268(7) Uani 1 1 d . . .
N12 N 0.0041(2) 0.78853(14) 0.39241(11) 0.0284(7) Uani 1 1 d . . .
N13 N -0.0965(3) 0.83205(15) 0.45803(11) 0.0311(7) Uani 1 1 d . . .
N14 N -0.1428(3) 0.92212(15) 0.41384(11) 0.0312(7) Uani 1 1 d . . .
N15 N -0.0263(2) 0.67595(15) 0.42354(10) 0.0261(7) Uani 1 1 d . . .
N16 N -0.1222(2) 0.58366(15) 0.42523(10) 0.0262(7) Uani 1 1 d . . .
N17 N -0.2031(2) 0.62287(14) 0.49741(11) 0.0270(7) Uani 1 1 d . . .
N18 N -0.1205(2) 0.71989(15) 0.49082(11) 0.0280(7) Uani 1 1 d . . .
N19 N -0.2589(2) 0.50530(15) 0.40188(10) 0.0261(7) Uani 1 1 d . . .
N20 N -0.4097(2) 0.49648(14) 0.36025(10) 0.0240(6) Uani 1 1 d . . .
N21 N -0.5010(2) 0.52903(14) 0.43233(10) 0.0249(6) Uani 1 1 d . . .
N22 N -0.3494(2) 0.55314(14) 0.46991(10) 0.0254(6) Uani 1 1 d . . .
N23 N -0.5413(2) 0.53391(15) 0.30022(10) 0.0255(6) Uani 1 1 d . . .
N24 N -0.5890(2) 0.62483(15) 0.25761(10) 0.0276(7) Uani 1 1 d . . .
N25 N -0.6770(2) 0.67068(14) 0.32687(10) 0.0262(7) Uani 1 1 d . . .
N26 N -0.6166(2) 0.58409(14) 0.37173(10) 0.0246(6) Uani 1 1 d . . .
N27 N 0.1937(2) 0.93305(17) 0.26845(12) 0.0340(8) Uani 1 1 d . . .
N28 N 0.1065(2) 0.51937(17) 0.38281(13) 0.0374(8) Uani 1 1 d . . .
C1 C -0.2080(3) 0.63894(18) 0.24573(14) 0.0314(9) Uani 1 1 d . . .
H1C H -0.2760 0.6262 0.2326 0.038 Uiso 1 1 calc R . .
H1D H -0.1817 0.6020 0.2663 0.038 Uiso 1 1 calc R . .
C2 C -0.1392(3) 0.64728(18) 0.20327(14) 0.0331(9) Uani 1 1 d . . .
C3 C -0.3002(3) 0.68901(19) 0.31075(14) 0.0330(9) Uani 1 1 d . . .
H3A H -0.2861 0.6475 0.3289 0.040 Uiso 1 1 calc R . .
H3B H -0.3643 0.6829 0.2914 0.040 Uiso 1 1 calc R . .
C4 C -0.3127(3) 0.74521(19) 0.34638(14) 0.0329(9) Uani 1 1 d . . .
C5 C -0.4758(3) 0.76582(18) 0.21501(13) 0.0270(8) Uani 1 1 d . . .
C6 C -0.6376(3) 0.78870(18) 0.24356(13) 0.0269(8) Uani 1 1 d . . .
H6 H -0.7016 0.7886 0.2228 0.032 Uiso 1 1 calc R . .
C7 C -0.5778(3) 0.85639(18) 0.23932(13) 0.0272(8) Uani 1 1 d . . .
H7 H -0.6144 0.8884 0.2171 0.033 Uiso 1 1 calc R . .
C8 C -0.6159(3) 0.83912(18) 0.32154(13) 0.0281(8) Uani 1 1 d . . .
C9 C -0.4012(3) 0.87852(18) 0.20634(13) 0.0284(8) Uani 1 1 d . . .
H9C H -0.4317 0.9180 0.1902 0.034 Uiso 1 1 calc R . .
H9D H -0.3609 0.8553 0.1828 0.034 Uiso 1 1 calc R . .
C10 C -0.5332(3) 0.94777(18) 0.30366(15) 0.0331(9) Uani 1 1 d . . .
H10C H -0.5533 0.9794 0.2776 0.040 Uiso 1 1 calc R . .
H10D H -0.5666 0.9616 0.3328 0.040 Uiso 1 1 calc R . .
C11 C -0.2346(3) 0.87919(18) 0.25403(13) 0.0265(8) Uani 1 1 d . . .
C12 C -0.3512(3) 0.96114(18) 0.27537(13) 0.0288(8) Uani 1 1 d . . .
H12 H -0.3698 0.9996 0.2540 0.035 Uiso 1 1 calc R . .
C13 C -0.2478(3) 0.97273(17) 0.30519(13) 0.0274(8) Uani 1 1 d . . .
H13 H -0.2193 1.0176 0.2991 0.033 Uiso 1 1 calc R . .
C14 C -0.3781(3) 0.95819(18) 0.35929(14) 0.0320(9) Uani 1 1 d . . .
C15 C -0.0763(3) 0.91163(18) 0.30101(13) 0.0288(8) Uani 1 1 d . . .
H15A H -0.0458 0.9562 0.3051 0.035 Uiso 1 1 calc R . .
H15B H -0.0439 0.8894 0.2743 0.035 Uiso 1 1 calc R . .
C16 C -0.2044(3) 0.97987(19) 0.39742(14) 0.0349(9) Uani 1 1 d . . .
H16A H -0.2432 0.9956 0.4244 0.042 Uiso 1 1 calc R . .
H16B H -0.1591 1.0162 0.3886 0.042 Uiso 1 1 calc R . .
C17 C -0.0237(3) 0.80700(18) 0.34551(13) 0.0255(8) Uani 1 1 d . . .
C18 C -0.0467(3) 0.90293(18) 0.39449(13) 0.0290(8) Uani 1 1 d . . .
H18 H 0.0028 0.9402 0.3966 0.035 Uiso 1 1 calc R . .
C19 C -0.0106(3) 0.84265(18) 0.42760(13) 0.0295(8) Uani 1 1 d . . .
H19 H 0.0528 0.8531 0.4473 0.035 Uiso 1 1 calc R . .
C20 C -0.1703(3) 0.88011(19) 0.45031(14) 0.0331(9) Uani 1 1 d . . .
C21 C 0.0465(3) 0.72339(18) 0.40499(14) 0.0284(8) Uani 1 1 d . . .
H21A H 0.1025 0.7294 0.4296 0.034 Uiso 1 1 calc R . .
H21B H 0.0748 0.7040 0.3761 0.034 Uiso 1 1 calc R . .
C22 C -0.0923(3) 0.78921(18) 0.50117(13) 0.0323(9) Uani 1 1 d . . .
H22A H -0.0232 0.7902 0.5164 0.039 Uiso 1 1 calc R . .
H22B H -0.1379 0.8075 0.5246 0.039 Uiso 1 1 calc R . .
C23 C -0.0725(3) 0.62646(18) 0.39538(13) 0.0260(8) Uani 1 1 d . . .
C24 C -0.0482(3) 0.67000(17) 0.47466(12) 0.0254(8) Uani 1 1 d . . .
H24 H 0.0146 0.6687 0.4962 0.031 Uiso 1 1 calc R . .
C25 C -0.1094(3) 0.60288(18) 0.47649(12) 0.0252(8) Uani 1 1 d . . .
H25 H -0.0723 0.5684 0.4964 0.030 Uiso 1 1 calc R . .
C26 C -0.2090(3) 0.69123(19) 0.50548(12) 0.0278(8) Uani 1 1 d . . .
C27 C -0.1501(3) 0.51520(17) 0.41006(14) 0.0267(8) Uani 1 1 d . . .
H27A H -0.1173 0.5047 0.3800 0.032 Uiso 1 1 calc R . .
H27B H -0.1241 0.4838 0.4352 0.032 Uiso 1 1 calc R . .
C28 C -0.2812(3) 0.57575(19) 0.51073(12) 0.0274(8) Uani 1 1 d . . .
H28A H -0.3220 0.5969 0.5350 0.033 Uiso 1 1 calc R . .
H28B H -0.2480 0.5365 0.5260 0.033 Uiso 1 1 calc R . .
C29 C -0.3066(3) 0.50435(17) 0.35564(13) 0.0251(8) Uani 1 1 d . . .
C30 C -0.3292(3) 0.49394(17) 0.44003(12) 0.0238(7) Uani 1 1 d . . .
H30 H -0.3088 0.4548 0.4604 0.029 Uiso 1 1 calc R . .
C31 C -0.4329(3) 0.48148(17) 0.41040(12) 0.0239(7) Uani 1 1 d . . .
H31 H -0.4564 0.4347 0.4138 0.029 Uiso 1 1 calc R . .
C32 C -0.4516(3) 0.56942(18) 0.46719(12) 0.0249(8) Uani 1 1 d . . .
C33 C -0.4769(3) 0.47864(17) 0.31815(13) 0.0255(8) Uani 1 1 d . . .
H33C H -0.5201 0.4412 0.3270 0.031 Uiso 1 1 calc R . .
H33D H -0.4356 0.4634 0.2919 0.031 Uiso 1 1 calc R . .
C34 C -0.6057(3) 0.54092(18) 0.41499(12) 0.0251(8) Uani 1 1 d . . .
H34C H -0.6418 0.5616 0.4412 0.030 Uiso 1 1 calc R . .
H34D H -0.6382 0.4977 0.4073 0.030 Uiso 1 1 calc R . .
C35 C -0.5170(3) 0.57484(17) 0.26265(12) 0.0245(8) Uani 1 1 d . . .
C36 C -0.6334(3) 0.55529(17) 0.32269(12) 0.0250(8) Uani 1 1 d . . .
H36 H -0.6850 0.5192 0.3219 0.030 Uiso 1 1 calc R . .
C37 C -0.6702(3) 0.61664(17) 0.29095(12) 0.0251(8) Uani 1 1 d . . .
H37 H -0.7365 0.6079 0.2733 0.030 Uiso 1 1 calc R . .
C38 C -0.6533(3) 0.64862(17) 0.37326(13) 0.0247(8) Uani 1 1 d . . .
C39 C -0.5957(3) 0.66949(18) 0.21581(13) 0.0302(8) Uani 1 1 d . . .
H39C H -0.6657 0.6693 0.2016 0.036 Uiso 1 1 calc R . .
H39D H -0.5518 0.6524 0.1912 0.036 Uiso 1 1 calc R . .
C40 C -0.7238(3) 0.73620(18) 0.31603(14) 0.0286(8) Uani 1 1 d . . .
H40C H -0.7829 0.7297 0.2932 0.034 Uiso 1 1 calc R . .
H40D H -0.7483 0.7547 0.3461 0.034 Uiso 1 1 calc R . .

loop_
_atom_site_aniso_label
_atom_site_aniso_U_11
_atom_site_aniso_U_22
_atom_site_aniso_U_33
_atom_site_aniso_U_23
_atom_site_aniso_U_13
_atom_site_aniso_U_12
Nd 0.02855(13) 0.02252(11) 0.02368(11) 0.00192(8) 0.00493(8) -0.00133(8)
O1 0.0342(15) 0.0253(13) 0.0337(14) 0.0002(11) 0.0097(12) -0.0034(11)
O2 0.097(3) 0.0317(16) 0.0420(17) -0.0102(13) 0.0320(17) -0.0209(16)
O3 0.075(3) 0.060(2) 0.077(2) -0.0343(19) 0.044(2) -0.032(2)
O4 0.067(2) 0.057(2) 0.072(2) -0.0306(17) 0.043(2) -0.0241(17)
O5 0.0267(15) 0.0293(13) 0.0340(14) 0.0030(11) 0.0007(11) 0.0020(11)
O6 0.0325(15) 0.0317(14) 0.0312(14) 0.0069(11) 0.0035(11) 0.0018(12)
O7 0.0324(15) 0.0410(16) 0.0389(15) 0.0049(12) 0.0038(12) -0.0117(13)
O8 0.058(2) 0.0324(15) 0.0398(16) 0.0008(12) 0.0213(14) -0.0023(14)
O9 0.0495(18) 0.0309(14) 0.0292(14) 0.0047(11) 0.0020(12) -0.0106(13)
O10 0.0414(16) 0.0363(15) 0.0266(13) -0.0011(11) 0.0115(12) -0.0126(12)
O11 0.0476(17) 0.0384(15) 0.0347(15) 0.0106(12) 0.0153(13) 0.0095(13)
O12 0.061(2) 0.0383(16) 0.0311(15) -0.0006(12) 0.0123(14) -0.0137(14)
O13 0.0312(15) 0.0405(15) 0.0291(14) 0.0041(11) 0.0048(11) 0.0048(12)
O14 0.0353(16) 0.0311(14) 0.0394(16) -0.0019(12) 0.0041(12) 0.0052(12)
O15 0.0389(16) 0.0378(15) 0.0299(15) -0.0042(12) 0.0048(12) 0.0002(12)
O16 0.0343(15) 0.0258(13) 0.0276(13) -0.0018(11) 0.0034(11) 0.0037(11)
O17 0.0483(18) 0.0447(17) 0.0340(15) -0.0058(13) 0.0111(14) -0.0057(14)
O18 0.0364(15) 0.0265(13) 0.0259(13) 0.0017(11) 0.0057(11) 0.0011(11)
O19 0.0468(18) 0.0450(17) 0.0321(15) -0.0033(12) 0.0088(13) 0.0091(14)
O20 0.0344(15) 0.0351(14) 0.0254(14) -0.0009(11) 0.0060(11) -0.0014(12)
O21 0.0353(16) 0.0372(15) 0.0386(15) -0.0082(12) 0.0103(13) 0.0041(13)
O22 0.0306(14) 0.0330(14) 0.0266(13) -0.0020(11) 0.0087(11) -0.0034(11)
O23 0.0325(15) 0.0315(14) 0.0310(14) -0.0091(11) 0.0062(11) 0.0050(12)
O24 0.0331(15) 0.0301(14) 0.0307(14) -0.0005(11) 0.0105(12) -0.0003(11)
O25 0.0379(15) 0.0269(13) 0.0287(14) -0.0014(11) 0.0071(11) 0.0001(11)
O26 0.0426(17) 0.0346(15) 0.0362(15) -0.0076(12) -0.0011(13) -0.0016(13)
O27 0.051(2) 0.074(2) 0.0464(19) -0.0038(17) 0.0157(16) -0.0101(17)
O28 0.059(2) 0.0326(16) 0.0534(19) -0.0044(14) -0.0120(15) -0.0067(15)
O29 0.046(2) 0.083(3) 0.058(2) 0.0296(19) 0.0116(16) 0.0126(18)
O30 0.0358(17) 0.0507(19) 0.068(2) 0.0077(16) 0.0075(15) -0.0122(15)
O31 0.045(2) 0.060(2) 0.100(3) -0.042(2) -0.0171(19) 0.0108(17)
O32 0.066(2) 0.0492(18) 0.0449(18) -0.0100(15) 0.0162(16) -0.0101(16)
O33 0.076(2) 0.0466(18) 0.0390(17) 0.0026(14) -0.0008(16) 0.0061(17)
O34 0.049(2) 0.149(4) 0.0323(17) 0.017(2) 0.0124(15) 0.033(2)
O35 0.062(2) 0.0470(18) 0.0540(19) 0.0146(15) 0.0181(16) 0.0146(16)
O36 0.0375(17) 0.0615(19) 0.0413(17) 0.0112(14) 0.0034(13) 0.0040(15)
O37 0.0474(19) 0.0468(18) 0.0467(18) -0.0016(13) 0.0062(15) 0.0106(14)
O38 0.0450(17) 0.0530(18) 0.0322(15) 0.0014(13) 0.0066(13) -0.0035(14)
O39 0.0413(17) 0.0496(17) 0.0422(17) -0.0051(14) 0.0082(14) 0.0016(14)
O40 0.095(3) 0.100(3) 0.090(3) -0.045(3) 0.016(3) 0.015(3)
O41 0.086(3) 0.066(2) 0.061(2) -0.0026(18) 0.023(2) -0.004(2)
O42 0.088(4) 0.109(4) 0.171(6) -0.040(4) 0.063(4) -0.006(4)
O43 0.081(4) 0.040(3) 0.132(5) -0.024(4) 0.067(4) -0.016(3)
O44 0.100(6) 0.053(4) 0.053(4) 0.010(3) -0.001(4) -0.002(4)
O45 0.122(6) 0.059(4) 0.106(5) -0.041(4) -0.042(4) 0.024(4)
O46 0.134(8) 0.087(6) 0.046(4) 0.010(4) 0.028(5) 0.040(6)
O47 0.091(7) 0.121(8) 0.085(6) 0.034(6) 0.017(5) 0.050(6)
O48 0.119(6) 0.142(6) 0.106(6) 0.013(5) -0.004(5) -0.010(5)
N1 0.0335(18) 0.0228(15) 0.0292(16) 0.0006(12) 0.0060(14) -0.0033(13)
N2 0.0292(18) 0.0302(17) 0.0224(15) 0.0014(13) 0.0003(13) -0.0046(14)
N3 0.0345(18) 0.0215(15) 0.0315(17) -0.0002(12) 0.0071(14) -0.0023(13)
N4 0.0268(17) 0.0273(16) 0.0332(17) 0.0001(13) 0.0031(13) -0.0029(13)
N5 0.0375(19) 0.0267(16) 0.0304(17) -0.0017(13) 0.0045(14) -0.0053(14)
N6 0.0296(17) 0.0261(15) 0.0246(15) 0.0000(12) 0.0033(13) -0.0017(13)
N7 0.0281(17) 0.0246(15) 0.0270(16) 0.0009(12) 0.0015(13) 0.0027(13)
N8 0.0287(17) 0.0221(15) 0.0311(16) -0.0008(13) 0.0010(13) 0.0015(13)
N9 0.038(2) 0.0255(16) 0.0299(17) 0.0009(13) 0.0015(14) -0.0006(14)
N10 0.0310(18) 0.0358(18) 0.0298(17) -0.0030(14) 0.0069(14) -0.0026(14)
N11 0.0324(17) 0.0239(15) 0.0246(15) 0.0029(12) 0.0046(13) -0.0021(13)
N12 0.0374(18) 0.0219(15) 0.0258(16) 0.0017(12) 0.0000(14) 0.0014(14)
N13 0.0407(19) 0.0252(16) 0.0281(16) 0.0006(13) 0.0069(14) -0.0001(14)
N14 0.0405(19) 0.0280(16) 0.0251(16) -0.0017(13) 0.0012(14) 0.0039(14)
N15 0.0284(17) 0.0279(16) 0.0226(15) 0.0021(12) 0.0057(13) -0.0016(13)
N16 0.0282(17) 0.0265(16) 0.0243(15) -0.0002(12) 0.0049(13) -0.0040(13)
N17 0.0275(17) 0.0255(15) 0.0285(16) -0.0024(13) 0.0068(13) -0.0017(13)
N18 0.0324(18) 0.0238(15) 0.0282(16) -0.0023(13) 0.0059(13) -0.0016(13)
N19 0.0235(16) 0.0313(16) 0.0240(15) -0.0038(13) 0.0055(13) -0.0016(13)
N20 0.0246(16) 0.0274(15) 0.0204(14) -0.0014(12) 0.0043(12) 0.0005(13)
N21 0.0246(16) 0.0269(15) 0.0235(15) -0.0028(12) 0.0041(12) 0.0036(13)
N22 0.0245(17) 0.0271(15) 0.0246(15) -0.0051(12) 0.0022(12) -0.0011(13)
N23 0.0253(16) 0.0272(16) 0.0243(15) 0.0017(12) 0.0035(12) 0.0010(13)
N24 0.0330(18) 0.0274(16) 0.0228(15) 0.0033(12) 0.0056(13) 0.0014(13)
N25 0.0314(17) 0.0224(15) 0.0248(15) 0.0017(12) 0.0027(13) 0.0032(13)
N26 0.0265(16) 0.0252(15) 0.0225(15) -0.0005(12) 0.0034(12) -0.0011(13)
N27 0.0271(18) 0.0341(18) 0.040(2) -0.0018(15) -0.0029(15) 0.0048(15)
N28 0.0250(18) 0.039(2) 0.048(2) 0.0022(17) 0.0012(16) 0.0058(16)
C1 0.041(2) 0.0211(18) 0.034(2) -0.0003(15) 0.0102(18) -0.0047(16)
C2 0.044(2) 0.026(2) 0.030(2) 0.0012(16) 0.0068(18) -0.0026(17)
C3 0.033(2) 0.030(2) 0.036(2) 0.0005(16) 0.0099(17) -0.0029(17)
C4 0.036(2) 0.032(2) 0.031(2) 0.0006(16) 0.0078(17) -0.0028(18)
C5 0.029(2) 0.0286(19) 0.0227(18) 0.0006(15) -0.0025(15) 0.0013(16)
C6 0.028(2) 0.0277(19) 0.0241(18) 0.0024(15) -0.0011(15) 0.0009(16)
C7 0.029(2) 0.0276(19) 0.0254(18) 0.0026(15) 0.0015(15) 0.0013(15)
C8 0.027(2) 0.0283(19) 0.029(2) 0.0009(15) 0.0006(16) 0.0056(16)
C9 0.031(2) 0.0291(19) 0.0252(18) 0.0035(15) 0.0028(16) -0.0002(16)
C10 0.034(2) 0.0241(19) 0.042(2) -0.0064(16) 0.0092(18) -0.0014(16)
C11 0.033(2) 0.0241(18) 0.0234(18) 0.0077(15) 0.0053(16) 0.0017(16)
C12 0.033(2) 0.0237(18) 0.0295(19) 0.0025(15) 0.0044(16) 0.0000(16)
C13 0.030(2) 0.0211(17) 0.0307(19) 0.0033(15) 0.0027(16) -0.0007(15)
C14 0.040(2) 0.0216(18) 0.035(2) -0.0027(15) 0.0064(18) -0.0007(16)
C15 0.030(2) 0.0258(18) 0.0302(19) 0.0062(15) 0.0019(16) 0.0000(16)
C16 0.043(2) 0.027(2) 0.035(2) -0.0056(16) 0.0008(18) 0.0047(18)
C17 0.0249(19) 0.0253(18) 0.0265(18) 0.0021(15) 0.0042(15) -0.0012(15)
C18 0.034(2) 0.0250(19) 0.0275(19) -0.0014(15) -0.0014(16) -0.0035(16)
C19 0.035(2) 0.0251(18) 0.0284(19) -0.0007(15) 0.0008(16) -0.0056(16)
C20 0.043(2) 0.028(2) 0.029(2) -0.0073(16) -0.0018(18) -0.0007(18)
C21 0.027(2) 0.0292(19) 0.0293(19) 0.0037(15) 0.0025(16) 0.0008(16)
C22 0.043(2) 0.029(2) 0.0247(19) -0.0020(15) 0.0030(17) -0.0072(18)
C23 0.0210(19) 0.0278(19) 0.029(2) 0.0019(15) 0.0029(15) 0.0060(15)
C24 0.026(2) 0.0279(18) 0.0225(18) 0.0025(14) 0.0030(15) -0.0010(15)
C25 0.028(2) 0.0249(18) 0.0227(18) 0.0025(14) 0.0013(15) 0.0010(15)
C26 0.029(2) 0.034(2) 0.0203(17) 0.0005(15) -0.0022(15) 0.0004(17)
C27 0.025(2) 0.0230(18) 0.033(2) -0.0035(15) 0.0051(16) 0.0016(15)
C28 0.027(2) 0.035(2) 0.0200(17) -0.0016(15) 0.0026(15) -0.0022(16)
C29 0.030(2) 0.0180(17) 0.0274(19) -0.0015(14) 0.0059(16) -0.0001(15)
C30 0.0269(19) 0.0225(17) 0.0222(17) -0.0003(14) 0.0028(15) 0.0017(15)
C31 0.0263(19) 0.0206(17) 0.0249(18) -0.0008(14) 0.0035(15) 0.0011(14)
C32 0.027(2) 0.0270(18) 0.0211(17) 0.0010(14) 0.0041(15) -0.0005(15)
C33 0.026(2) 0.0235(18) 0.0270(18) -0.0053(14) 0.0058(15) 0.0007(15)
C34 0.0252(19) 0.0281(18) 0.0227(17) 0.0015(14) 0.0086(15) 0.0001(15)
C35 0.027(2) 0.0251(18) 0.0215(17) -0.0029(14) -0.0006(15) -0.0033(15)
C36 0.026(2) 0.0239(18) 0.0253(18) 0.0003(14) 0.0057(15) -0.0018(15)
C37 0.0247(19) 0.0254(18) 0.0254(18) 0.0008(14) 0.0029(15) -0.0031(15)
C38 0.0211(19) 0.0241(18) 0.0290(19) -0.0020(15) 0.0031(15) -0.0038(15)
C39 0.040(2) 0.0265(19) 0.0240(18) -0.0021(15) 0.0024(16) -0.0018(17)
C40 0.027(2) 0.0284(19) 0.031(2) 0.0049(15) 0.0075(16) 0.0032(16)

loop_
_atom_type_symbol
_atom_type_description
_atom_type_scat_dispersion_real
_atom_type_scat_dispersion_imag
_atom_type_scat_source
C C 0.0033 0.0016 'International Tables Vol C Tables 4.2.6.8 and 6.1.1.4'
H H 0.0000 0.0000 'International Tables Vol C Tables 4.2.6.8 and 6.1.1.4'
N N 0.0061 0.0033 'International Tables Vol C Tables 4.2.6.8 and 6.1.1.4'
O O 0.0106 0.0060 'International Tables Vol C Tables 4.2.6.8 and 6.1.1.4'
Nd Nd -0.1943 3.0179 'International Tables Vol C Tables 4.2.6.8 and 6.1.1.4'

loop_
_geom_angle_atom_site_label_1
_geom_angle_atom_site_label_2
_geom_angle_atom_site_label_3
_geom_angle
_geom_angle_site_symmetry_1
_geom_angle_site_symmetry_3
_geom_angle_publ_flag
O12 Nd O11 86.53(10) . . ?
O12 Nd O9 72.41(9) . . ?
O11 Nd O9 143.45(9) . . ?
O12 Nd O1 74.08(9) . . ?
O11 Nd O1 73.54(9) . . ?
O9 Nd O1 125.53(9) . . ?
O12 Nd O10 140.56(8) . . ?
O11 Nd O10 79.05(9) . . ?
O9 Nd O10 135.39(9) . . ?
O1 Nd O10 66.67(8) . . ?
O12 Nd O13 94.97(9) . . ?
O11 Nd O13 143.20(8) . . ?
O9 Nd O13 69.97(9) . . ?
O1 Nd O13 71.61(8) . . ?
O10 Nd O13 76.68(9) . . ?
O12 Nd O8 73.10(9) . . ?
O11 Nd O8 70.53(9) . . ?
O9 Nd O8 74.84(9) . . ?
O1 Nd O8 132.06(8) . . ?
O10 Nd O8 132.98(9) . . ?
O13 Nd O8 144.79(9) . . ?
O12 Nd O6 140.42(9) . . ?
O11 Nd O6 75.58(9) . . ?
O9 Nd O6 101.86(8) . . ?
O1 Nd O6 130.79(8) . . ?
O10 Nd O6 70.55(8) . . ?
O13 Nd O6 120.43(8) . . ?
O8 Nd O6 67.73(9) . . ?
O12 Nd O5 141.15(8) . . ?
O11 Nd O5 123.73(9) . . ?
O9 Nd O5 68.91(8) . . ?
O1 Nd O5 133.49(8) . . ?
O10 Nd O5 74.65(8) . . ?
O13 Nd O5 75.28(8) . . ?
O8 Nd O5 93.23(8) . . ?
O6 Nd O5 48.99(8) . . ?
C2 O1 Nd 132.5(2) . . ?
C4 O4 H4 103.0 . . ?
N2 O5 Nd 97.13(18) . . ?
N2 O6 Nd 97.97(19) . . ?
Nd O8 H8A 114.9 . . ?
Nd O8 H8B 124.4 . . ?
H8A O8 H8B 111.1 . . ?
Nd O9 H9A 120.9 . . ?
Nd O9 H9B 122.8 . . ?
H9A O9 H9B 110.5 . . ?
Nd O10 H10A 120.2 . . ?
Nd O10 H10B 125.1 . . ?
H10A O10 H10B 114.2 . . ?
Nd O11 H11A 124.5 . . ?
Nd O11 H11B 125.5 . . ?
H11A O11 H11B 105.9 . . ?
Nd O12 H12A 109.7 . . ?
Nd O12 H12B 128.8 . . ?
H12A O12 H12B 110.6 . . ?
Nd O13 H13A 120.2 . . ?
Nd O13 H13B 128.6 . . ?
H13A O13 H13B 93.8 . . ?
H32A O32 H32B 105.4 . . ?
H33A O33 H33B 98.6 . . ?
H34A O34 H34B 92.0 . . ?
H35A O35 H35B 100.7 . . ?
H36A O36 H36B 102.0 . . ?
H37A O37 H37B 105.9 . . ?
H38A O38 H38B 104.3 . . ?
H39A O39 H39B 106.8 . . ?
H40A O40 H40B 94.6 . . ?
O47 O44 O48 114.0(7) . . ?
O44 O47 O47 120.4(11) . 3_665 ?
C3 N1 C1 108.6(3) . . ?
C3 N1 H1A 110.5 . . ?
C1 N1 H1A 113.3 . . ?
C3 N1 H1B 115.4 . . ?
C1 N1 H1B 103.5 . . ?
H1A N1 H1B 105.5 . . ?
O7 N2 O5 122.4(3) . . ?
O7 N2 O6 121.8(3) . . ?
O5 N2 O6 115.8(3) . . ?
C5 N3 C6 113.1(3) . . ?
C5 N3 C39 122.2(3) . . ?
C6 N3 C39 123.1(3) . . ?
C5 N4 C9 121.8(3) . . ?
C5 N4 C7 113.2(3) . . ?
C9 N4 C7 125.0(3) . . ?
C8 N5 C7 113.1(3) . . ?
C8 N5 C10 121.8(3) . . ?
C7 N5 C10 124.2(3) . . ?
C8 N6 C40 122.9(3) . . ?
C8 N6 C6 112.5(3) . . ?
C40 N6 C6 123.9(3) . . ?
C11 N7 C12 112.1(3) . . ?
C11 N7 C9 122.2(3) . . ?
C12 N7 C9 122.9(3) . . ?
C11 N8 C15 122.7(3) . . ?
C11 N8 C13 112.5(3) . . ?
C15 N8 C13 124.6(3) . . ?
C14 N9 C16 123.2(3) . . ?
C14 N9 C13 112.1(3) . . ?
C16 N9 C13 123.0(3) . . ?
C14 N10 C10 123.6(3) . . ?
C14 N10 C12 111.9(3) . . ?
C10 N10 C12 123.7(3) . . ?
C17 N11 C15 122.7(3) . . ?
C17 N11 C18 112.8(3) . . ?
C15 N11 C18 123.8(3) . . ?
C17 N12 C21 122.9(3) . . ?
C17 N12 C19 112.6(3) . . ?
C21 N12 C19 124.4(3) . . ?
C20 N13 C22 121.7(3) . . ?
C20 N13 C19 112.1(3) . . ?
C22 N13 C19 123.8(3) . . ?
C20 N14 C18 112.4(3) . . ?
C20 N14 C16 122.7(3) . . ?
C18 N14 C16 124.9(3) . . ?
C23 N15 C24 112.3(3) . . ?
C23 N15 C21 123.1(3) . . ?
C24 N15 C21 124.2(3) . . ?
C23 N16 C25 112.5(3) . . ?
C23 N16 C27 121.8(3) . . ?
C25 N16 C27 122.0(3) . . ?
C26 N17 C25 113.1(3) . . ?
C26 N17 C28 123.2(3) . . ?
C25 N17 C28 123.7(3) . . ?
C26 N18 C22 123.1(3) . . ?
C26 N18 C24 112.6(3) . . ?
C22 N18 C24 122.8(3) . . ?
C29 N19 C27 122.2(3) . . ?
C29 N19 C30 112.7(3) . . ?
C27 N19 C30 125.0(3) . . ?
C29 N20 C33 120.5(3) . . ?
C29 N20 C31 111.9(3) . . ?
C33 N20 C31 123.2(3) . . ?
C32 N21 C34 122.0(3) . . ?
C32 N21 C31 112.9(3) . . ?
C34 N21 C31 124.5(3) . . ?
C32 N22 C28 121.2(3) . . ?
C32 N22 C30 111.5(3) . . ?
C28 N22 C30 123.4(3) . . ?
C35 N23 C33 123.2(3) . . ?
C35 N23 C36 112.6(3) . . ?
C33 N23 C36 124.0(3) . . ?
C35 N24 C39 122.1(3) . . ?
C35 N24 C37 112.5(3) . . ?
C39 N24 C37 123.7(3) . . ?
C38 N25 C40 123.0(3) . . ?
C38 N25 C37 111.9(3) . . ?
C40 N25 C37 123.9(3) . . ?
C38 N26 C34 122.7(3) . . ?
C38 N26 C36 111.1(3) . . ?
C34 N26 C36 121.1(3) . . ?
O27 N27 O26 119.7(3) . . ?
O27 N27 O28 121.4(3) . . ?
O26 N27 O28 118.9(3) . . ?
O31 N28 O30 123.1(4) . . ?
O31 N28 O29 120.2(4) . . ?
O30 N28 O29 116.7(4) . . ?
N1 C1 C2 114.7(3) . . ?
N1 C1 H1C 108.6 . . ?
C2 C1 H1C 108.6 . . ?
N1 C1 H1D 108.6 . . ?
C2 C1 H1D 108.6 . . ?
H1C C1 H1D 107.6 . . ?
O2 C2 O1 126.2(4) . . ?
O2 C2 C1 114.3(3) . . ?
O1 C2 C1 119.5(3) . . ?
N1 C3 C4 114.0(3) . . ?
N1 C3 H3A 108.7 . . ?
C4 C3 H3A 108.7 . . ?
N1 C3 H3B 108.7 . . ?
C4 C3 H3B 108.7 . . ?
H3A C3 H3B 107.6 . . ?
O3 C4 O4 125.9(4) . . ?
O3 C4 C3 123.4(4) . . ?
O4 C4 C3 110.7(3) . . ?
O14 C5 N4 125.7(4) . . ?
O14 C5 N3 126.5(3) . . ?
N4 C5 N3 107.8(3) . . ?
N3 C6 N6 113.6(3) . . ?
N3 C6 C7 103.4(3) . . ?
N6 C6 C7 103.4(3) . . ?
N3 C6 H6 111.9 . . ?
N6 C6 H6 111.9 . . ?
C7 C6 H6 111.9 . . ?
N5 C7 N4 114.9(3) . . ?
N5 C7 C6 103.0(3) . . ?
N4 C7 C6 102.5(3) . . ?
N5 C7 H7 111.9 . . ?
N4 C7 H7 111.9 . . ?
C6 C7 H7 111.9 . . ?
O15 C8 N5 125.9(3) . . ?
O15 C8 N6 126.1(3) . . ?
N5 C8 N6 108.0(3) . . ?
N4 C9 N7 113.5(3) . . ?
N4 C9 H9C 108.9 . . ?
N7 C9 H9C 108.9 . . ?
N4 C9 H9D 108.9 . . ?
N7 C9 H9D 108.9 . . ?
H9C C9 H9D 107.7 . . ?
N10 C10 N5 113.8(3) . . ?
N10 C10 H10C 108.8 . . ?
N5 C10 H10C 108.8 . . ?
N10 C10 H10D 108.8 . . ?
N5 C10 H10D 108.8 . . ?
H10C C10 H10D 107.7 . . ?
O16 C11 N8 125.9(3) . . ?
O16 C11 N7 125.2(3) . . ?
N8 C11 N7 109.0(3) . . ?
N7 C12 N10 113.6(3) . . ?
N7 C12 C13 103.4(3) . . ?
N10 C12 C13 103.3(3) . . ?
N7 C12 H12 112.0 . . ?
N10 C12 H12 112.0 . . ?
C13 C12 H12 112.0 . . ?
N8 C13 N9 114.7(3) . . ?
N8 C13 C12 102.7(3) . . ?
N9 C13 C12 103.1(3) . . ?
N8 C13 H13 111.9 . . ?
N9 C13 H13 111.9 . . ?
C12 C13 H13 111.9 . . ?
O17 C14 N10 125.2(4) . . ?
O17 C14 N9 125.7(4) . . ?
N10 C14 N9 109.1(3) . . ?
N8 C15 N11 114.1(3) . . ?
N8 C15 H15A 108.7 . . ?
N11 C15 H15A 108.7 . . ?
N8 C15 H15B 108.7 . . ?
N11 C15 H15B 108.7 . . ?
H15A C15 H15B 107.6 . . ?
N9 C16 N14 113.4(3) . . ?
N9 C16 H16A 108.9 . . ?
N14 C16 H16A 108.9 . . ?
N9 C16 H16B 108.9 . . ?
N14 C16 H16B 108.9 . . ?
H16A C16 H16B 107.7 . . ?
O18 C17 N12 125.7(3) . . ?
O18 C17 N11 126.0(3) . . ?
N12 C17 N11 108.3(3) . . ?
N14 C18 N11 115.4(3) . . ?
N14 C18 C19 103.3(3) . . ?
N11 C18 C19 102.9(3) . . ?
N14 C18 H18 111.5 . . ?
N11 C18 H18 111.5 . . ?
C19 C18 H18 111.5 . . ?
N13 C19 N12 114.1(3) . . ?
N13 C19 C18 103.0(3) . . ?
N12 C19 C18 103.2(3) . . ?
N13 C19 H19 112.0 . . ?
N12 C19 H19 112.0 . . ?
C18 C19 H19 112.0 . . ?
O19 C20 N14 126.2(4) . . ?
O19 C20 N13 124.9(4) . . ?
N14 C20 N13 108.8(3) . . ?
N12 C21 N15 114.4(3) . . ?
N12 C21 H21A 108.7 . . ?
N15 C21 H21A 108.7 . . ?
N12 C21 H21B 108.7 . . ?
N15 C21 H21B 108.7 . . ?
H21A C21 H21B 107.6 . . ?
N18 C22 N13 113.6(3) . . ?
N18 C22 H22A 108.9 . . ?
N13 C22 H22A 108.9 . . ?
N18 C22 H22B 108.9 . . ?
N13 C22 H22B 108.9 . . ?
H22A C22 H22B 107.7 . . ?
O20 C23 N15 125.9(3) . . ?
O20 C23 N16 125.5(3) . . ?
N15 C23 N16 108.6(3) . . ?
N15 C24 N18 114.1(3) . . ?
N15 C24 C25 103.5(3) . . ?
N18 C24 C25 103.0(3) . . ?
N15 C24 H24 111.9 . . ?
N18 C24 H24 111.9 . . ?
C25 C24 H24 111.9 . . ?
N17 C25 N16 113.8(3) . . ?
N17 C25 C24 103.3(3) . . ?
N16 C25 C24 102.8(3) . . ?
N17 C25 H25 112.0 . . ?
N16 C25 H25 112.0 . . ?
C24 C25 H25 112.0 . . ?
O21 C26 N18 127.1(3) . . ?
O21 C26 N17 125.2(3) . . ?
N18 C26 N17 107.7(3) . . ?
N19 C27 N16 113.5(3) . . ?
N19 C27 H27A 108.9 . . ?
N16 C27 H27A 108.9 . . ?
N19 C27 H27B 108.9 . . ?
N16 C27 H27B 108.9 . . ?
H27A C27 H27B 107.7 . . ?
N17 C28 N22 114.5(3) . . ?
N17 C28 H28A 108.6 . . ?
N22 C28 H28A 108.6 . . ?
N17 C28 H28B 108.6 . . ?
N22 C28 H28B 108.6 . . ?
H28A C28 H28B 107.6 . . ?
O22 C29 N20 126.5(3) . . ?
O22 C29 N19 125.4(3) . . ?
N20 C29 N19 108.1(3) . . ?
N19 C30 N22 114.9(3) . . ?
N19 C30 C31 102.8(3) . . ?
N22 C30 C31 103.6(3) . . ?
N19 C30 H30 111.6 . . ?
N22 C30 H30 111.6 . . ?
C31 C30 H30 111.6 . . ?
N21 C31 N20 115.2(3) . . ?
N21 C31 C30 102.7(3) . . ?
N20 C31 C30 103.4(3) . . ?
N21 C31 H31 111.6 . . ?
N20 C31 H31 111.6 . . ?
C30 C31 H31 111.6 . . ?
O23 C32 N22 126.7(3) . . ?
O23 C32 N21 124.9(3) . . ?
N22 C32 N21 108.4(3) . . ?
N20 C33 N23 113.4(3) . . ?
N20 C33 H33C 108.9 . . ?
N23 C33 H33C 108.9 . . ?
N20 C33 H33D 108.9 . . ?
N23 C33 H33D 108.9 . . ?
H33C C33 H33D 107.7 . . ?
N21 C34 N26 113.9(3) . . ?
N21 C34 H34C 108.8 . . ?
N26 C34 H34C 108.8 . . ?
N21 C34 H34D 108.8 . . ?
N26 C34 H34D 108.8 . . ?
H34C C34 H34D 107.7 . . ?
O24 C35 N23 126.2(3) . . ?
O24 C35 N24 125.4(3) . . ?
N23 C35 N24 108.4(3) . . ?
N23 C36 N26 114.8(3) . . ?
N23 C36 C37 103.3(3) . . ?
N26 C36 C37 103.4(3) . . ?
N23 C36 H36 111.6 . . ?
N26 C36 H36 111.6 . . ?
C37 C36 H36 111.6 . . ?
N24 C37 N25 114.7(3) . . ?
N24 C37 C36 103.0(3) . . ?
N25 C37 C36 103.2(3) . . ?
N24 C37 H37 111.8 . . ?
N25 C37 H37 111.8 . . ?
C36 C37 H37 111.8 . . ?
O25 C38 N25 125.5(3) . . ?
O25 C38 N26 125.0(3) . . ?
N25 C38 N26 109.4(3) . . ?
N24 C39 N3 113.1(3) . . ?
N24 C39 H39C 109.0 . . ?
N3 C39 H39C 109.0 . . ?
N24 C39 H39D 109.0 . . ?
N3 C39 H39D 109.0 . . ?
H39C C39 H39D 107.8 . . ?
N6 C40 N25 114.4(3) . . ?
N6 C40 H40C 108.7 . . ?
N25 C40 H40C 108.7 . . ?
N6 C40 H40D 108.7 . . ?
N25 C40 H40D 108.7 . . ?
H40C C40 H40D 107.6 . . ?

loop_
_geom_bond_atom_site_label_1
_geom_bond_atom_site_label_2
_geom_bond_distance
_geom_bond_site_symmetry_2
_geom_bond_publ_flag
Nd O12 2.451(3) . ?
Nd O11 2.463(3) . ?
Nd O9 2.468(3) . ?
Nd O1 2.475(2) . ?
Nd O10 2.476(2) . ?
Nd O13 2.479(3) . ?
Nd O8 2.515(3) . ?
Nd O6 2.586(3) . ?
Nd O5 2.608(2) . ?
O1 C2 1.249(4) . ?
O2 C2 1.247(4) . ?
O3 C4 1.189(5) . ?
O4 C4 1.310(5) . ?
O4 H4 0.9384 . ?
O5 N2 1.267(4) . ?
O6 N2 1.275(4) . ?
O7 N2 1.217(4) . ?
O8 H8A 0.8910 . ?
O8 H8B 0.8758 . ?
O9 H9A 0.8873 . ?
O9 H9B 0.8699 . ?
O10 H10A 0.8329 . ?
O10 H10B 0.8815 . ?
O11 H11A 0.8507 . ?
O11 H11B 0.8624 . ?
O12 H12A 0.8613 . ?
O12 H12B 0.8026 . ?
O13 H13A 0.8624 . ?
O13 H13B 0.7940 . ?
O14 C5 1.223(5) . ?
O15 C8 1.218(4) . ?
O16 C11 1.239(4) . ?
O17 C14 1.227(5) . ?
O18 C17 1.228(4) . ?
O19 C20 1.236(5) . ?
O20 C23 1.233(4) . ?
O21 C26 1.221(4) . ?
O22 C29 1.227(4) . ?
O23 C32 1.226(4) . ?
O24 C35 1.230(4) . ?
O25 C38 1.241(4) . ?
O26 N27 1.253(4) . ?
O27 N27 1.237(4) . ?
O28 N27 1.254(4) . ?
O29 N28 1.272(5) . ?
O30 N28 1.224(4) . ?
O31 N28 1.215(4) . ?
O32 H32A 0.8251 . ?
O32 H32B 0.9403 . ?
O33 H33A 0.9618 . ?
O33 H33B 0.9371 . ?
O34 H34A 0.9528 . ?
O34 H34B 0.7373 . ?
O35 H35A 0.8705 . ?
O35 H35B 0.8854 . ?
O36 H36A 0.8880 . ?
O36 H36B 0.9539 . ?
O37 H37A 0.9914 . ?
O37 H37B 0.8811 . ?
O38 H38A 0.9904 . ?
O38 H38B 0.8635 . ?
O39 H39A 0.8911 . ?
O39 H39B 0.9130 . ?
O40 H40A 0.9491 . ?
O40 H40B 0.9001 . ?
O44 O47 1.560(12) . ?
O44 O48 1.761(14) . ?
O47 O47 1.593(17) 3_665 ?
N1 C3 1.487(5) . ?
N1 C1 1.489(4) . ?
N1 H1A 0.9049 . ?
N1 H1B 0.8884 . ?
N3 C5 1.364(5) . ?
N3 C6 1.441(5) . ?
N3 C39 1.453(4) . ?
N4 C5 1.364(5) . ?
N4 C9 1.438(5) . ?
N4 C7 1.452(5) . ?
N5 C8 1.372(5) . ?
N5 C7 1.447(5) . ?
N5 C10 1.450(5) . ?
N6 C8 1.374(5) . ?
N6 C40 1.442(5) . ?
N6 C6 1.452(4) . ?
N7 C11 1.357(5) . ?
N7 C12 1.441(4) . ?
N7 C9 1.459(5) . ?
N8 C11 1.353(5) . ?
N8 C15 1.438(5) . ?
N8 C13 1.446(4) . ?
N9 C14 1.364(5) . ?
N9 C16 1.448(5) . ?
N9 C13 1.452(5) . ?
N10 C14 1.358(5) . ?
N10 C10 1.438(5) . ?
N10 C12 1.462(5) . ?
N11 C17 1.367(5) . ?
N11 C15 1.451(4) . ?
N11 C18 1.452(5) . ?
N12 C17 1.358(5) . ?
N12 C21 1.435(5) . ?
N12 C19 1.457(5) . ?
N13 C20 1.361(5) . ?
N13 C22 1.448(5) . ?
N13 C19 1.452(5) . ?
N14 C20 1.361(5) . ?
N14 C18 1.442(5) . ?
N14 C16 1.451(5) . ?
N15 C23 1.361(5) . ?
N15 C24 1.445(4) . ?
N15 C21 1.448(4) . ?
N16 C23 1.365(4) . ?
N16 C25 1.449(4) . ?
N16 C27 1.455(4) . ?
N17 C26 1.372(5) . ?
N17 C25 1.438(4) . ?
N17 C28 1.444(5) . ?
N18 C26 1.369(5) . ?
N18 C22 1.442(5) . ?
N18 C24 1.452(5) . ?
N19 C29 1.372(5) . ?
N19 C27 1.438(5) . ?
N19 C30 1.447(4) . ?
N20 C29 1.369(5) . ?
N20 C33 1.446(4) . ?
N20 C31 1.450(4) . ?
N21 C32 1.372(5) . ?
N21 C34 1.439(5) . ?
N21 C31 1.448(4) . ?
N22 C32 1.371(5) . ?
N22 C28 1.453(5) . ?
N22 C30 1.459(4) . ?
N23 C35 1.358(4) . ?
N23 C33 1.446(4) . ?
N23 C36 1.446(4) . ?
N24 C35 1.365(5) . ?
N24 C39 1.440(4) . ?
N24 C37 1.448(4) . ?
N25 C38 1.356(4) . ?
N25 C40 1.455(4) . ?
N25 C37 1.455(4) . ?
N26 C38 1.364(4) . ?
N26 C34 1.456(4) . ?
N26 C36 1.458(4) . ?
C1 C2 1.517(5) . ?
C1 H1C 0.9700 . ?
C1 H1D 0.9700 . ?
C3 C4 1.491(5) . ?
C3 H3A 0.9700 . ?
C3 H3B 0.9700 . ?
C6 C7 1.557(5) . ?
C6 H6 0.9800 . ?
C7 H7 0.9800 . ?
C9 H9C 0.9700 . ?
C9 H9D 0.9700 . ?
C10 H10C 0.9700 . ?
C10 H10D 0.9700 . ?
C12 C13 1.551(5) . ?
C12 H12 0.9800 . ?
C13 H13 0.9800 . ?
C15 H15A 0.9700 . ?
C15 H15B 0.9700 . ?
C16 H16A 0.9700 . ?
C16 H16B 0.9700 . ?
C18 C19 1.551(5) . ?
C18 H18 0.9800 . ?
C19 H19 0.9800 . ?
C21 H21A 0.9700 . ?
C21 H21B 0.9700 . ?
C22 H22A 0.9700 . ?
C22 H22B 0.9700 . ?
C24 C25 1.551(5) . ?
C24 H24 0.9800 . ?
C25 H25 0.9800 . ?
C27 H27A 0.9700 . ?
C27 H27B 0.9700 . ?
C28 H28A 0.9700 . ?
C28 H28B 0.9700 . ?
C30 C31 1.554(5) . ?
C30 H30 0.9800 . ?
C31 H31 0.9800 . ?
C33 H33C 0.9700 . ?
C33 H33D 0.9700 . ?
C34 H34C 0.9700 . ?
C34 H34D 0.9700 . ?
C36 C37 1.549(5) . ?
C36 H36 0.9800 . ?
C37 H37 0.9800 . ?
C39 H39C 0.9700 . ?
C39 H39D 0.9700 . ?
C40 H40C 0.9700 . ?
C40 H40D 0.9700 . ?

loop_
_geom_hbond_atom_site_label_D
_geom_hbond_atom_site_label_H
_geom_hbond_atom_site_label_A
_geom_hbond_distance_DH
_geom_hbond_distance_HA
_geom_hbond_distance_DA
_geom_hbond_angle_DHA
_geom_hbond_site_symmetry_A
N1 H1A O16 0.90 2.02 2.870(4) 157.0 .
N1 H1B O18 0.89 2.20 2.993(4) 148.3 .
O4 H4 O32 0.94 1.71 2.613(4) 160.1 .
O8 H8A O21 0.89 1.87 2.738(4) 165.4 4_675
O8 H8B O45 0.88 1.92 2.766(8) 163.5 .
O9 H9A O23 0.89 1.91 2.743(3) 155.3 4_675
O9 H9B O33 0.87 1.85 2.713(4) 171.0 .
O10 H10A O18 0.83 2.01 2.822(3) 162.9 .
O10 H10B O26 0.88 1.84 2.713(4) 173.4 .
O11 H11A O34 0.85 1.92 2.767(4) 172.7 .
O11 H11B O35 0.86 1.89 2.748(4) 176.3 .
O12 H12A O2 0.86 1.79 2.591(4) 154.3 .
O12 H12B O46 0.80 2.16 2.876(8) 149.4 .
O13 H13A O16 0.86 1.92 2.746(3) 159.2 .
O13 H13B O36 0.79 2.00 2.783(4) 171.6 .
O32 H32A O17 0.83 1.97 2.772(4) 162.5 .
O32 H32B O19 0.94 1.94 2.768(4) 146.2 .
O33 H33A O25 0.96 1.87 2.814(4) 165.4 4_675
O33 H33B O32 0.94 1.90 2.828(5) 171.9 4_675
O34 H34A O20 0.95 2.24 2.871(4) 122.4 .
O34 H34B O30 0.74 2.26 2.985(5) 166.6 .
O35 H35A O41 0.87 1.94 2.797(5) 168.7 .
O35 H35B O28 0.89 1.89 2.723(4) 155.7 2_545
O36 H36A O38 0.89 1.92 2.758(4) 157.9 .
O36 H36B O39 0.95 1.77 2.724(4) 173.6 .
O37 H37A O6 0.99 1.85 2.835(4) 169.4 .
O37 H37B O41 0.88 2.05 2.927(5) 172.4 .
O38 H38A O25 0.99 1.85 2.831(4) 170.8 4_675
O38 H38B O29 0.86 2.06 2.898(5) 164.1 4_575
O39 H39A O31 0.89 2.15 3.033(5) 169.0 2_455
O39 H39B O37 0.91 1.85 2.746(4) 166.4 1_455
O40 H40A O14 0.95 1.90 2.848(5) 178.2 .
O40 H40B O43 0.90 1.95 2.815(9) 159.2 .
